data_2022665
loop_
_publ_author_name
'Kayukova, Lyudmila A.'
'Vologzhanina, Anna V.'
'Yergaliyeva, Elmira M.'
'Baitursynova, Gulnur P.'
'Shulgau, Zarina T.'
'Sergazy, Shynggys'

_publ_section_title
;
 Crystal structure and antidiabetic activity of 2-aminospiropyrazolinium
 tosylates and the product of <i>O</i>-tosylation of
 \b-(benzimidazol-1-yl)propioamidoxime
;
_journal_coeditor_code ZO3026
_journal_issue 10
_journal_name_full 'Acta Crystallographica Section C'
_journal_page_first
;
;
_journal_paper_doi 10.1107/S2053229622008464
_journal_volume 78
_journal_year 2022
_chemical_formula_iupac 'C13 H19 N4 +, C7 H7 O3 S -'
_chemical_formula_moiety 'C13 H19 N4 +, C7 H7 O3 S -'
_chemical_formula_sum 'C20 H26 N4 O3 S'
_chemical_formula_weight 402.51
_chemical_name_common
;
2-Amino-8-phenyl-1,5,8-triazaspiro[4.5]dec-1-en-5-ium tosylate
;
_chemical_name_systematic
;
2-Amino-8-phenyl-1,5,8-triazaspiro[4.5]dec-1-en-5-ium 4-methylbenzenesulfonate
;
_space_group_crystal_system triclinic
_space_group_IT_number 2
_space_group_name_Hall '-P 1'
_space_group_name_H-M_alt 'P -1'
_atom_sites_solution_hydrogens geom
_atom_sites_solution_primary dual
_audit_creation_method
;
Olex2 1.2
(compiled 2018.05.29 svn.r3508 for OlexSys, GUI svn.r5506)
;
_cell_angle_alpha 100.3150(10)
_cell_angle_beta 96.5330(10)
_cell_angle_gamma 95.678(2)
_cell_formula_units_Z 4
_cell_length_a 8.4423(3)
_cell_length_b 12.0126(4)
_cell_length_c 20.3063(6)
_cell_measurement_reflns_used 5975
_cell_measurement_temperature 100.0(2)
_cell_measurement_theta_max 30.46
_cell_measurement_theta_min 2.42
_cell_volume 1997.85(11)
_computing_cell_refinement
;
SAINT (Bruker, 2013)
;
_computing_data_collection
;
APEX2 (Bruker, 2013)
;
_computing_data_reduction
;
SAINT (Bruker, 2013)
;
_computing_molecular_graphics
;
OLEX2 (Dolomanov <i>et al.</i>, 2009)
;
_computing_publication_material
;
OLEX2 (Dolomanov <i>et al.</i>, 2009)
;
_computing_structure_refinement
;
SHELXL2018 (Sheldrick, 2015<i>b</i>)
;
_computing_structure_solution
;
SHELXT2014 (Sheldrick, 2015<i>a</i>)
;
_diffrn_ambient_temperature 100.0(2)
_diffrn_measured_fraction_theta_full 0.999
_diffrn_measured_fraction_theta_max 0.987
_diffrn_measurement_device_type 'Bruker D8 Quest PHOTON detector'
_diffrn_measurement_method 'phi and omega scans'
_diffrn_radiation_monochromator graphite
_diffrn_radiation_type MoK\a
_diffrn_radiation_wavelength 0.71073
_diffrn_reflns_av_R_equivalents 0.0665
_diffrn_reflns_av_unetI/netI 0.0831
_diffrn_reflns_limit_h_max 12
_diffrn_reflns_limit_h_min -12
_diffrn_reflns_limit_k_max 16
_diffrn_reflns_limit_k_min -17
_diffrn_reflns_limit_l_max 28
_diffrn_reflns_limit_l_min -29
_diffrn_reflns_number 32048
_diffrn_reflns_theta_full 25.242
_diffrn_reflns_theta_max 30.544
_diffrn_reflns_theta_min 1.840
_exptl_absorpt_coefficient_mu 0.191
_exptl_absorpt_correction_T_max 0.7461
_exptl_absorpt_correction_T_min 0.6929
_exptl_absorpt_correction_type multi-scan
_exptl_absorpt_process_details
;
(SADABS; Bruker, 2016)
;
_exptl_crystal_colour colourless
_exptl_crystal_density_diffrn 1.338
_exptl_crystal_description plate
_exptl_crystal_F_000 856
_exptl_crystal_size_max 0.28
_exptl_crystal_size_mid 0.16
_exptl_crystal_size_min 0.03
_refine_diff_density_max 0.440
_refine_diff_density_min -0.506
_refine_ls_extinction_method none
_refine_ls_goodness_of_fit_ref 1.005
_refine_ls_hydrogen_treatment constr
_refine_ls_matrix_type full
_refine_ls_number_parameters 507
_refine_ls_number_reflns 12050
_refine_ls_number_restraints 0
_refine_ls_restrained_S_all 1.005
_refine_ls_R_factor_all 0.0921
_refine_ls_R_factor_gt 0.0525
_refine_ls_shift/su_max 0.005
_refine_ls_shift/su_mean 0.000
_refine_ls_structure_factor_coef Fsqd
_refine_ls_weighting_details 'w=1/[\s^2^(Fo^2^)+(0.0470P)^2^+0.5831P] where P=(Fo^2^+2Fc^2^)/3'
_refine_ls_weighting_scheme calc
_refine_ls_wR_factor_gt 0.1095
_refine_ls_wR_factor_ref 0.1281
_reflns_number_gt 8283
_reflns_number_total 12050
_reflns_threshold_expression 'I > 2\s(I)'
_cod_data_source_file zo3026sup1.cif
_cod_data_source_block 9
_cod_database_code 2022665
_shelx_space_group_comment
;
The symmetry employed for this shelxl refinement is uniquely defined
by the following loop, which should always be used as a source of
symmetry information in preference to the above space-group names.
They are only intended as comments.
;
_shelx_estimated_absorpt_t_min 0.948
_shelx_estimated_absorpt_t_max 0.994
_shelxl_version_number 2.014

loop_
_space_group_symop_operation_xyz
'x, y, z'
'-x, -y, -z'

loop_
_atom_site_type_symbol
_atom_site_label
_atom_site_fract_x
_atom_site_fract_y
_atom_site_fract_z
_atom_site_U_iso_or_equiv
_atom_site_adp_type
_atom_site_calc_flag
_atom_site_occupancy
_atom_site_disorder_assembly
_atom_site_disorder_group
S S1A 0.22897(5) 0.27108(3) 0.62635(2) 0.01242(9) Uani d 1 . .
O O1A 0.33527(16) 0.36856(11) 0.61689(6) 0.0205(3) Uani d 1 . .
O O2A 0.25158(16) 0.16556(11) 0.58232(6) 0.0187(3) Uani d 1 . .
O O3A 0.06131(15) 0.29161(11) 0.62272(6) 0.0182(3) Uani d 1 . .
C C14A 0.2841(2) 0.25202(14) 0.71034(8) 0.0143(3) Uani d 1 . .
C C15A 0.2317(3) 0.32296(18) 0.76325(10) 0.0295(5) Uani d 1 . .
H H15A 0.1674 0.3807 0.7545 0.035 Uiso calc 1 . .
C C16A 0.2742(4) 0.3086(2) 0.82885(10) 0.0399(6) Uani d 1 . .
H H16A 0.2383 0.3570 0.8650 0.048 Uiso calc 1 . .
C C17A 0.3684(3) 0.22468(19) 0.84311(10) 0.0303(5) Uani d 1 . .
C C18A 0.4160(3) 0.15363(17) 0.78939(10) 0.0227(4) Uani d 1 . .
H H18A 0.4785 0.0950 0.7981 0.027 Uiso calc 1 . .
C C19A 0.3748(2) 0.16586(15) 0.72286(9) 0.0176(4) Uani d 1 . .
H H19A 0.4082 0.1160 0.6866 0.021 Uiso calc 1 . .
C C20A 0.4125(4) 0.2097(2) 0.91504(11) 0.0496(8) Uani d 1 . .
H H20A 0.4412 0.2847 0.9446 0.074 Uiso calc 1 . .
H H20B 0.5041 0.1658 0.9174 0.074 Uiso calc 1 . .
H H20C 0.3206 0.1689 0.9297 0.074 Uiso calc 1 . .
S S1B 0.76188(5) 0.20010(4) 0.37318(2) 0.01294(9) Uani d 1 . .
O O1B 0.90086(17) 0.27540(12) 0.41026(6) 0.0246(3) Uani d 1 . .
O O2B 0.78796(18) 0.08137(11) 0.36021(6) 0.0214(3) Uani d 1 . .
O O3B 0.61544(16) 0.21880(11) 0.40376(7) 0.0207(3) Uani d 1 . .
C C14B 0.7299(2) 0.23792(15) 0.29212(8) 0.0149(3) Uani d 1 . .
C C15B 0.7849(2) 0.17221(15) 0.23751(9) 0.0190(4) Uani d 1 . .
H H15B 0.8329 0.1056 0.2430 0.023 Uiso calc 1 . .
C C16B 0.7689(3) 0.20502(17) 0.17479(9) 0.0224(4) Uani d 1 . .
H H16B 0.8069 0.1603 0.1377 0.027 Uiso calc 1 . .
C C17B 0.6987(2) 0.30145(17) 0.16550(9) 0.0225(4) Uani d 1 . .
C C18B 0.6424(3) 0.36536(17) 0.22052(10) 0.0249(4) Uani d 1 . .
H H18B 0.5928 0.4312 0.2147 0.030 Uiso calc 1 . .
C C19B 0.6574(2) 0.33474(16) 0.28367(9) 0.0208(4) Uani d 1 . .
H H19B 0.6187 0.3793 0.3206 0.025 Uiso calc 1 . .
C C20B 0.6873(3) 0.3396(2) 0.09798(10) 0.0330(5) Uani d 1 . .
H H20D 0.7812 0.3942 0.0974 0.049 Uiso calc 1 . .
H H20E 0.5893 0.3759 0.0912 0.049 Uiso calc 1 . .
H H20F 0.6842 0.2732 0.0617 0.049 Uiso calc 1 . .
N N1A 0.21592(18) 0.52737(12) 0.37860(7) 0.0127(3) Uani d 1 . .
N N2A 0.33798(18) 0.45039(12) 0.38983(7) 0.0145(3) Uani d 1 . .
N N3A 0.41482(19) 0.35688(12) 0.47664(7) 0.0159(3) Uani d 1 . .
H H3AA 0.4855 0.3235 0.4539 0.019 Uiso calc 1 . .
H H3AB 0.4029 0.3437 0.5172 0.019 Uiso calc 1 . .
N N4A 0.1726(2) 0.51015(13) 0.23363(7) 0.0182(3) Uani d 1 . .
C C1A 0.3258(2) 0.42746(14) 0.44972(8) 0.0138(3) Uani d 1 . .
C C2A 0.2018(2) 0.48318(15) 0.48668(9) 0.0154(3) Uani d 1 . .
H H2AA 0.2439 0.5147 0.5346 0.018 Uiso calc 1 . .
H H2AB 0.1033 0.4297 0.4841 0.018 Uiso calc 1 . .
C C3A 0.1721(2) 0.57666(15) 0.44743(8) 0.0162(3) Uani d 1 . .
H H3AC 0.2415 0.6485 0.4683 0.019 Uiso calc 1 . .
H H3AD 0.0583 0.5910 0.4443 0.019 Uiso calc 1 . .
C C4A 0.0711(2) 0.46040(15) 0.33313(9) 0.0159(3) Uani d 1 . .
H H4AA -0.0148 0.5101 0.3289 0.019 Uiso calc 1 . .
H H4AB 0.0298 0.3961 0.3534 0.019 Uiso calc 1 . .
C C5A 0.1141(2) 0.41488(15) 0.26387(9) 0.0183(4) Uani d 1 . .
H H5AA 0.1983 0.3637 0.2678 0.022 Uiso calc 1 . .
H H5AB 0.0184 0.3704 0.2348 0.022 Uiso calc 1 . .
C C6A 0.3183(2) 0.57318(15) 0.27534(9) 0.0173(4) Uani d 1 . .
H H6AA 0.3590 0.6365 0.2542 0.021 Uiso calc 1 . .
H H6AB 0.4025 0.5218 0.2781 0.021 Uiso calc 1 . .
C C7A 0.2836(2) 0.62043(14) 0.34553(8) 0.0147(3) Uani d 1 . .
H H7AA 0.3839 0.6604 0.3733 0.018 Uiso calc 1 . .
H H7AB 0.2059 0.6766 0.3430 0.018 Uiso calc 1 . .
C C8A 0.1846(3) 0.48537(17) 0.16327(9) 0.0240(4) Uani d 1 . .
C C9A 0.2072(4) 0.5767(2) 0.13014(11) 0.0434(7) Uani d 1 . .
H H9A 0.2170 0.6526 0.1549 0.052 Uiso calc 1 . .
C C10A 0.2156(5) 0.5574(3) 0.06155(13) 0.0663(11) Uani d 1 . .
H H10A 0.2302 0.6202 0.0394 0.080 Uiso calc 1 . .
C C11A 0.2030(5) 0.4474(3) 0.02493(12) 0.0644(10) Uani d 1 . .
H H11A 0.2097 0.4346 -0.0222 0.077 Uiso calc 1 . .
C C12A 0.1806(4) 0.3565(2) 0.05725(12) 0.0472(7) Uani d 1 . .
H H12A 0.1717 0.2808 0.0323 0.057 Uiso calc 1 . .
C C13A 0.1710(3) 0.37502(19) 0.12624(10) 0.0316(5) Uani d 1 . .
H H13A 0.1551 0.3120 0.1481 0.038 Uiso calc 1 . .
N N1B 0.80637(18) -0.00380(12) 0.63126(7) 0.0144(3) Uani d 1 . .
N N2B 0.65824(18) 0.04813(12) 0.61763(7) 0.0148(3) Uani d 1 . .
N N3B 0.55495(19) 0.13834(12) 0.53314(7) 0.0160(3) Uani d 1 . .
H H3BA 0.4700 0.1519 0.5533 0.019 Uiso calc 1 . .
H H3BB 0.5657 0.1608 0.4948 0.019 Uiso calc 1 . .
N N4B 0.81343(19) -0.01232(13) 0.77410(7) 0.0177(3) Uani d 1 . .
C C1B 0.6674(2) 0.08371(14) 0.56074(8) 0.0140(3) Uani d 1 . .
C C2B 0.8150(2) 0.06218(15) 0.52832(9) 0.0166(3) Uani d 1 . .
H H2BA 0.8920 0.1323 0.5354 0.020 Uiso calc 1 . .
H H2BB 0.7883 0.0311 0.4793 0.020 Uiso calc 1 . .
C C3B 0.8799(2) -0.02526(17) 0.56597(9) 0.0193(4) Uani d 1 . .
H H3BC 0.9987 -0.0129 0.5748 0.023 Uiso calc 1 . .
H H3BD 0.8450 -0.1038 0.5404 0.023 Uiso calc 1 . .
C C4B 0.9214(2) 0.07556(15) 0.68588(9) 0.0162(3) Uani d 1 . .
H H4BA 0.9455 0.1493 0.6716 0.019 Uiso calc 1 . .
H H4BB 1.0234 0.0423 0.6926 0.019 Uiso calc 1 . .
C C5B 0.8518(2) 0.09573(15) 0.75176(9) 0.0175(4) Uani d 1 . .
H H5BA 0.9301 0.1473 0.7867 0.021 Uiso calc 1 . .
H H5BB 0.7531 0.1331 0.7458 0.021 Uiso calc 1 . .
C C6B 0.7008(2) -0.09183(15) 0.72248(9) 0.0171(4) Uani d 1 . .
H H6BA 0.5973 -0.0602 0.7164 0.021 Uiso calc 1 . .
H H6BB 0.6803 -0.1651 0.7377 0.021 Uiso calc 1 . .
C C7B 0.7668(2) -0.11262(15) 0.65576(9) 0.0178(4) Uani d 1 . .
H H7BA 0.8650 -0.1507 0.6610 0.021 Uiso calc 1 . .
H H7BB 0.6867 -0.1643 0.6216 0.021 Uiso calc 1 . .
C C8B 0.7837(2) -0.00414(16) 0.84190(9) 0.0190(4) Uani d 1 . .
C C9B 0.6624(3) -0.07563(17) 0.86021(10) 0.0229(4) Uani d 1 . .
H H9B 0.5940 -0.1295 0.8263 0.028 Uiso calc 1 . .
C C10B 0.6412(3) -0.06842(19) 0.92796(10) 0.0296(5) Uani d 1 . .
H H10B 0.5592 -0.1185 0.9396 0.036 Uiso calc 1 . .
C C11B 0.7363(3) 0.0094(2) 0.97812(10) 0.0344(5) Uani d 1 . .
H H11B 0.7201 0.0142 1.0240 0.041 Uiso calc 1 . .
C C12B 0.8566(4) 0.0810(2) 0.96025(11) 0.0461(7) Uani d 1 . .
H H12B 0.9233 0.1356 0.9944 0.055 Uiso calc 1 . .
C C13B 0.8809(3) 0.0739(2) 0.89359(10) 0.0362(6) Uani d 1 . .
H H13B 0.9651 0.1230 0.8827 0.043 Uiso calc 1 . .

loop_
_atom_site_aniso_label
_atom_site_aniso_U_11
_atom_site_aniso_U_22
_atom_site_aniso_U_33
_atom_site_aniso_U_12
_atom_site_aniso_U_13
_atom_site_aniso_U_23
S1A 0.0109(2) 0.01409(19) 0.01302(19) 0.00214(15) 0.00159(15) 0.00424(15)
O1A 0.0181(7) 0.0231(7) 0.0205(6) -0.0035(5) 0.0010(5) 0.0090(5)
O2A 0.0214(7) 0.0193(6) 0.0152(6) 0.0073(5) 0.0017(5) 0.0006(5)
O3A 0.0116(6) 0.0232(6) 0.0219(6) 0.0059(5) 0.0030(5) 0.0074(5)
C14A 0.0147(9) 0.0152(8) 0.0132(7) 0.0019(6) 0.0017(6) 0.0038(6)
C15A 0.0462(14) 0.0291(10) 0.0180(9) 0.0236(10) 0.0061(9) 0.0058(8)
C16A 0.0690(19) 0.0404(13) 0.0150(9) 0.0306(13) 0.0078(11) 0.0032(9)
C17A 0.0427(14) 0.0339(11) 0.0169(9) 0.0115(10) 0.0025(9) 0.0093(8)
C18A 0.0237(11) 0.0258(10) 0.0218(9) 0.0077(8) 0.0021(8) 0.0109(8)
C19A 0.0166(9) 0.0196(8) 0.0186(8) 0.0059(7) 0.0037(7) 0.0057(7)
C20A 0.076(2) 0.0620(17) 0.0180(10) 0.0335(16) 0.0039(12) 0.0153(11)
S1B 0.0125(2) 0.01444(19) 0.01266(19) 0.00213(15) 0.00245(15) 0.00379(15)
O1B 0.0239(8) 0.0305(7) 0.0165(6) -0.0107(6) -0.0032(5) 0.0078(6)
O2B 0.0297(8) 0.0186(6) 0.0190(6) 0.0114(6) 0.0048(6) 0.0062(5)
O3B 0.0187(7) 0.0273(7) 0.0213(6) 0.0101(6) 0.0101(5) 0.0105(5)
C14B 0.0134(9) 0.0181(8) 0.0135(8) 0.0001(7) 0.0016(6) 0.0048(6)
C15B 0.0234(10) 0.0165(8) 0.0165(8) 0.0017(7) 0.0027(7) 0.0019(7)
C16B 0.0276(11) 0.0242(9) 0.0137(8) -0.0003(8) 0.0027(7) 0.0013(7)
C17B 0.0209(10) 0.0294(10) 0.0171(8) -0.0025(8) -0.0005(7) 0.0093(8)
C18B 0.0250(11) 0.0282(10) 0.0266(10) 0.0093(8) 0.0042(8) 0.0151(8)
C19B 0.0227(10) 0.0235(9) 0.0200(9) 0.0082(8) 0.0067(8) 0.0088(7)
C20B 0.0394(14) 0.0414(13) 0.0205(10) 0.0022(10) 0.0027(9) 0.0145(9)
N1A 0.0117(7) 0.0130(6) 0.0138(7) 0.0028(5) 0.0013(5) 0.0032(5)
N2A 0.0135(7) 0.0153(7) 0.0162(7) 0.0056(6) 0.0021(6) 0.0046(5)
N3A 0.0172(8) 0.0169(7) 0.0159(7) 0.0066(6) 0.0040(6) 0.0057(6)
N4A 0.0227(9) 0.0194(7) 0.0123(7) -0.0008(6) 0.0024(6) 0.0042(6)
C1A 0.0135(8) 0.0127(7) 0.0149(8) 0.0009(6) 0.0016(6) 0.0025(6)
C2A 0.0153(9) 0.0173(8) 0.0155(8) 0.0041(7) 0.0043(7) 0.0055(6)
C3A 0.0174(9) 0.0180(8) 0.0143(8) 0.0062(7) 0.0040(7) 0.0027(6)
C4A 0.0122(8) 0.0168(8) 0.0185(8) -0.0009(7) 0.0011(7) 0.0050(7)
C5A 0.0210(10) 0.0152(8) 0.0176(8) -0.0017(7) 0.0013(7) 0.0032(7)
C6A 0.0191(9) 0.0175(8) 0.0165(8) 0.0008(7) 0.0054(7) 0.0056(7)
C7A 0.0148(9) 0.0132(8) 0.0165(8) 0.0010(6) 0.0018(6) 0.0048(6)
C8A 0.0295(11) 0.0289(10) 0.0144(8) 0.0048(9) 0.0035(8) 0.0050(7)
C9A 0.080(2) 0.0346(12) 0.0193(10) 0.0101(13) 0.0140(12) 0.0082(9)
C10A 0.125(3) 0.0551(17) 0.0232(12) 0.0072(19) 0.0202(16) 0.0160(12)
C11A 0.111(3) 0.0659(19) 0.0147(11) 0.004(2) 0.0165(15) 0.0024(12)
C12A 0.065(2) 0.0464(15) 0.0242(11) -0.0029(14) 0.0125(12) -0.0082(10)
C13A 0.0395(14) 0.0316(11) 0.0208(10) -0.0001(10) 0.0067(9) -0.0018(8)
N1B 0.0125(7) 0.0180(7) 0.0137(7) 0.0054(6) 0.0030(6) 0.0024(5)
N2B 0.0113(7) 0.0192(7) 0.0149(7) 0.0055(6) 0.0032(6) 0.0032(6)
N3B 0.0173(8) 0.0166(7) 0.0156(7) 0.0048(6) 0.0031(6) 0.0049(6)
N4B 0.0194(8) 0.0183(7) 0.0146(7) -0.0015(6) 0.0017(6) 0.0035(6)
C1B 0.0148(9) 0.0127(8) 0.0131(7) -0.0002(6) 0.0018(6) 0.0001(6)
C2B 0.0152(9) 0.0204(8) 0.0146(8) 0.0034(7) 0.0045(7) 0.0023(7)
C3B 0.0173(9) 0.0283(10) 0.0144(8) 0.0101(8) 0.0065(7) 0.0024(7)
C4B 0.0135(9) 0.0186(8) 0.0165(8) 0.0009(7) 0.0014(7) 0.0039(7)
C5B 0.0187(9) 0.0165(8) 0.0167(8) -0.0014(7) 0.0023(7) 0.0030(7)
C6B 0.0189(9) 0.0153(8) 0.0160(8) -0.0012(7) 0.0002(7) 0.0030(6)
C7B 0.0207(10) 0.0152(8) 0.0170(8) 0.0041(7) 0.0004(7) 0.0022(6)
C8B 0.0192(10) 0.0230(9) 0.0154(8) 0.0024(7) 0.0028(7) 0.0053(7)
C9B 0.0262(11) 0.0229(9) 0.0203(9) -0.0001(8) 0.0049(8) 0.0062(7)
C10B 0.0336(13) 0.0343(11) 0.0239(10) 0.0010(10) 0.0098(9) 0.0117(9)
C11B 0.0451(15) 0.0433(13) 0.0165(9) 0.0028(11) 0.0087(9) 0.0086(9)
C12B 0.0576(18) 0.0558(16) 0.0160(10) -0.0207(14) -0.0003(10) 0.0019(10)
C13B 0.0388(14) 0.0472(14) 0.0170(9) -0.0170(11) 0.0007(9) 0.0048(9)

loop_
_atom_type_symbol
_atom_type_description
_atom_type_scat_dispersion_real
_atom_type_scat_dispersion_imag
_atom_type_scat_source
C C 0.0033 0.0016 'International Tables Vol C Tables 4.2.6.8 and 6.1.1.4'
H H 0.0000 0.0000 'International Tables Vol C Tables 4.2.6.8 and 6.1.1.4'
N N 0.0061 0.0033 'International Tables Vol C Tables 4.2.6.8 and 6.1.1.4'
O O 0.0106 0.0060 'International Tables Vol C Tables 4.2.6.8 and 6.1.1.4'
S S 0.1246 0.1234 'International Tables Vol C Tables 4.2.6.8 and 6.1.1.4'

loop_
_geom_angle_atom_site_label_1
_geom_angle_atom_site_label_2
_geom_angle_atom_site_label_3
_geom_angle_site_symmetry_1
_geom_angle_site_symmetry_3
_geom_angle
_geom_angle_publ_flag
O1A S1A C14A . . 106.64(8) ?
O2A S1A O1A . . 112.46(8) ?
O2A S1A C14A . . 106.20(8) ?
O3A S1A O1A . . 112.85(8) ?
O3A S1A O2A . . 112.69(8) ?
O3A S1A C14A . . 105.32(8) ?
C15A C14A S1A . . 118.94(15) ?
C19A C14A S1A . . 120.59(14) ?
C19A C14A C15A . . 120.45(17) ?
C14A C15A H15A . . 120.4 ?
C16A C15A C14A . . 119.2(2) ?
C16A C15A H15A . . 120.4 ?
C15A C16A H16A . . 119.2 ?
C15A C16A C17A . . 121.6(2) ?
C17A C16A H16A . . 119.2 ?
C16A C17A C20A . . 120.8(2) ?
C18A C17A C16A . . 117.95(19) ?
C18A C17A C20A . . 121.2(2) ?
C17A C18A H18A . . 119.1 ?
C17A C18A C19A . . 121.72(19) ?
C19A C18A H18A . . 119.1 ?
C14A C19A C18A . . 118.99(18) ?
C14A C19A H19A . . 120.5 ?
C18A C19A H19A . . 120.5 ?
C17A C20A H20A . . 109.5 ?
C17A C20A H20B . . 109.5 ?
C17A C20A H20C . . 109.5 ?
H20A C20A H20B . . 109.5 ?
H20A C20A H20C . . 109.5 ?
H20B C20A H20C . . 109.5 ?
O1B S1B O3B . . 112.20(8) ?
O1B S1B C14B . . 106.29(8) ?
O2B S1B O1B . . 113.37(9) ?
O2B S1B O3B . . 112.74(8) ?
O2B S1B C14B . . 105.47(8) ?
O3B S1B C14B . . 106.04(8) ?
C15B C14B S1B . . 119.11(14) ?
C15B C14B C19B . . 120.08(16) ?
C19B C14B S1B . . 120.75(14) ?
C14B C15B H15B . . 120.2 ?
C14B C15B C16B . . 119.50(18) ?
C16B C15B H15B . . 120.2 ?
C15B C16B H16B . . 119.3 ?
C17B C16B C15B . . 121.32(19) ?
C17B C16B H16B . . 119.3 ?
C16B C17B C18B . . 118.38(17) ?
C16B C17B C20B . . 121.21(19) ?
C18B C17B C20B . . 120.4(2) ?
C17B C18B H18B . . 119.3 ?
C19B C18B C17B . . 121.45(19) ?
C19B C18B H18B . . 119.3 ?
C14B C19B H19B . . 120.4 ?
C18B C19B C14B . . 119.26(18) ?
C18B C19B H19B . . 120.4 ?
C17B C20B H20D . . 109.5 ?
C17B C20B H20E . . 109.5 ?
C17B C20B H20F . . 109.5 ?
H20D C20B H20E . . 109.5 ?
H20D C20B H20F . . 109.5 ?
H20E C20B H20F . . 109.5 ?
N2A N1A C3A . . 106.90(12) ?
N2A N1A C4A . . 109.30(13) ?
N2A N1A C7A . . 109.84(13) ?
C4A N1A C3A . . 110.90(13) ?
C7A N1A C3A . . 110.76(13) ?
C7A N1A C4A . . 109.11(13) ?
C1A N2A N1A . . 105.54(14) ?
H3AA N3A H3AB . . 120.0 ?
C1A N3A H3AA . . 120.0 ?
C1A N3A H3AB . . 120.0 ?
C5A N4A C6A . . 109.75(14) ?
C8A N4A C5A . . 116.75(15) ?
C8A N4A C6A . . 114.11(15) ?
N2A C1A N3A . . 122.85(17) ?
N2A C1A C2A . . 116.04(16) ?
N3A C1A C2A . . 121.09(15) ?
C1A C2A H2AA . . 111.6 ?
C1A C2A H2AB . . 111.6 ?
C1A C2A C3A . . 100.69(14) ?
H2AA C2A H2AB . . 109.4 ?
C3A C2A H2AA . . 111.6 ?
C3A C2A H2AB . . 111.6 ?
N1A C3A H3AC . . 111.3 ?
N1A C3A H3AD . . 111.3 ?
C2A C3A N1A . . 102.33(14) ?
C2A C3A H3AC . . 111.3 ?
C2A C3A H3AD . . 111.3 ?
H3AC C3A H3AD . . 109.2 ?
N1A C4A H4AA . . 109.5 ?
N1A C4A H4AB . . 109.5 ?
N1A C4A C5A . . 110.69(14) ?
H4AA C4A H4AB . . 108.1 ?
C5A C4A H4AA . . 109.5 ?
C5A C4A H4AB . . 109.5 ?
N4A C5A C4A . . 109.40(14) ?
N4A C5A H5AA . . 109.8 ?
N4A C5A H5AB . . 109.8 ?
C4A C5A H5AA . . 109.8 ?
C4A C5A H5AB . . 109.8 ?
H5AA C5A H5AB . . 108.2 ?
N4A C6A H6AA . . 109.5 ?
N4A C6A H6AB . . 109.5 ?
N4A C6A C7A . . 110.58(15) ?
H6AA C6A H6AB . . 108.1 ?
C7A C6A H6AA . . 109.5 ?
C7A C6A H6AB . . 109.5 ?
N1A C7A C6A . . 111.26(13) ?
N1A C7A H7AA . . 109.4 ?
N1A C7A H7AB . . 109.4 ?
C6A C7A H7AA . . 109.4 ?
C6A C7A H7AB . . 109.4 ?
H7AA C7A H7AB . . 108.0 ?
C9A C8A N4A . . 118.02(18) ?
C13A C8A N4A . . 123.05(18) ?
C13A C8A C9A . . 118.92(19) ?
C8A C9A H9A . . 119.8 ?
C10A C9A C8A . . 120.4(2) ?
C10A C9A H9A . . 119.8 ?
C9A C10A H10A . . 119.8 ?
C9A C10A C11A . . 120.5(3) ?
C11A C10A H10A . . 119.8 ?
C10A C11A H11A . . 120.2 ?
C12A C11A C10A . . 119.5(2) ?
C12A C11A H11A . . 120.2 ?
C11A C12A H12A . . 119.8 ?
C11A C12A C13A . . 120.4(2) ?
C13A C12A H12A . . 119.8 ?
C8A C13A C12A . . 120.2(2) ?
C8A C13A H13A . . 119.9 ?
C12A C13A H13A . . 119.9 ?
N2B N1B C3B . . 107.54(13) ?
N2B N1B C4B . . 109.94(13) ?
N2B N1B C7B . . 109.48(13) ?
C4B N1B C3B . . 110.48(14) ?
C7B N1B C3B . . 111.39(14) ?
C7B N1B C4B . . 108.02(13) ?
C1B N2B N1B . . 105.85(14) ?
H3BA N3B H3BB . . 120.0 ?
C1B N3B H3BA . . 120.0 ?
C1B N3B H3BB . . 120.0 ?
C6B N4B C5B . . 110.79(14) ?
C8B N4B C5B . . 116.43(14) ?
C8B N4B C6B . . 116.90(14) ?
N2B C1B N3B . . 122.89(17) ?
N2B C1B C2B . . 116.08(16) ?
N3B C1B C2B . . 121.01(15) ?
C1B C2B H2BA . . 111.5 ?
C1B C2B H2BB . . 111.5 ?
C1B C2B C3B . . 101.15(14) ?
H2BA C2B H2BB . . 109.4 ?
C3B C2B H2BA . . 111.5 ?
C3B C2B H2BB . . 111.5 ?
N1B C3B H3BC . . 111.2 ?
N1B C3B H3BD . . 111.2 ?
C2B C3B N1B . . 102.81(14) ?
C2B C3B H3BC . . 111.2 ?
C2B C3B H3BD . . 111.2 ?
H3BC C3B H3BD . . 109.1 ?
N1B C4B H4BA . . 109.4 ?
N1B C4B H4BB . . 109.4 ?
N1B C4B C5B . . 111.23(14) ?
H4BA C4B H4BB . . 108.0 ?
C5B C4B H4BA . . 109.4 ?
C5B C4B H4BB . . 109.4 ?
N4B C5B C4B . . 110.74(15) ?
N4B C5B H5BA . . 109.5 ?
N4B C5B H5BB . . 109.5 ?
C4B C5B H5BA . . 109.5 ?
C4B C5B H5BB . . 109.5 ?
H5BA C5B H5BB . . 108.1 ?
N4B C6B H6BA . . 109.4 ?
N4B C6B H6BB . . 109.4 ?
N4B C6B C7B . . 111.11(15) ?
H6BA C6B H6BB . . 108.0 ?
C7B C6B H6BA . . 109.4 ?
C7B C6B H6BB . . 109.4 ?
N1B C7B C6B . . 111.94(14) ?
N1B C7B H7BA . . 109.2 ?
N1B C7B H7BB . . 109.2 ?
C6B C7B H7BA . . 109.2 ?
C6B C7B H7BB . . 109.2 ?
H7BA C7B H7BB . . 107.9 ?
C9B C8B N4B . . 122.07(16) ?
C9B C8B C13B . . 117.59(17) ?
C13B C8B N4B . . 120.29(17) ?
C8B C9B H9B . . 119.8 ?
C10B C9B C8B . . 120.44(18) ?
C10B C9B H9B . . 119.8 ?
C9B C10B H10B . . 119.3 ?
C11B C10B C9B . . 121.40(19) ?
C11B C10B H10B . . 119.3 ?
C10B C11B H11B . . 120.8 ?
C10B C11B C12B . . 118.45(19) ?
C12B C11B H11B . . 120.8 ?
C11B C12B H12B . . 119.5 ?
C13B C12B C11B . . 120.9(2) ?
C13B C12B H12B . . 119.5 ?
C8B C13B H13B . . 119.4 ?
C12B C13B C8B . . 121.2(2) ?
C12B C13B H13B . . 119.4 ?

loop_
_geom_bond_atom_site_label_1
_geom_bond_atom_site_label_2
_geom_bond_site_symmetry_2
_geom_bond_distance
_geom_bond_publ_flag
S1A O1A . 1.4578(13) ?
S1A O2A . 1.4572(13) ?
S1A O3A . 1.4565(14) ?
S1A C14A . 1.7771(17) ?
C14A C15A . 1.390(3) ?
C14A C19A . 1.389(3) ?
C15A H15A . 0.9500 ?
C15A C16A . 1.385(3) ?
C16A H16A . 0.9500 ?
C16A C17A . 1.394(3) ?
C17A C18A . 1.383(3) ?
C17A C20A . 1.513(3) ?
C18A H18A . 0.9500 ?
C18A C19A . 1.394(2) ?
C19A H19A . 0.9500 ?
C20A H20A . 0.9800 ?
C20A H20B . 0.9800 ?
C20A H20C . 0.9800 ?
S1B O1B . 1.4515(13) ?
S1B O2B . 1.4466(13) ?
S1B O3B . 1.4643(14) ?
S1B C14B . 1.7831(17) ?
C14B C15B . 1.394(3) ?
C14B C19B . 1.395(3) ?
C15B H15B . 0.9500 ?
C15B C16B . 1.395(3) ?
C16B H16B . 0.9500 ?
C16B C17B . 1.385(3) ?
C17B C18B . 1.396(3) ?
C17B C20B . 1.517(3) ?
C18B H18B . 0.9500 ?
C18B C19B . 1.392(3) ?
C19B H19B . 0.9500 ?
C20B H20D . 0.9800 ?
C20B H20E . 0.9800 ?
C20B H20F . 0.9800 ?
N1A N2A . 1.476(2) ?
N1A C3A . 1.518(2) ?
N1A C4A . 1.509(2) ?
N1A C7A . 1.502(2) ?
N2A C1A . 1.307(2) ?
N3A H3AA . 0.8800 ?
N3A H3AB . 0.8800 ?
N3A C1A . 1.335(2) ?
N4A C5A . 1.463(2) ?
N4A C6A . 1.467(2) ?
N4A C8A . 1.424(2) ?
C1A C2A . 1.498(2) ?
C2A H2AA . 0.9900 ?
C2A H2AB . 0.9900 ?
C2A C3A . 1.513(2) ?
C3A H3AC . 0.9900 ?
C3A H3AD . 0.9900 ?
C4A H4AA . 0.9900 ?
C4A H4AB . 0.9900 ?
C4A C5A . 1.513(2) ?
C5A H5AA . 0.9900 ?
C5A H5AB . 0.9900 ?
C6A H6AA . 0.9900 ?
C6A H6AB . 0.9900 ?
C6A C7A . 1.509(2) ?
C7A H7AA . 0.9900 ?
C7A H7AB . 0.9900 ?
C8A C9A . 1.394(3) ?
C8A C13A . 1.389(3) ?
C9A H9A . 0.9500 ?
C9A C10A . 1.382(3) ?
C10A H10A . 0.9500 ?
C10A C11A . 1.383(4) ?
C11A H11A . 0.9500 ?
C11A C12A . 1.380(4) ?
C12A H12A . 0.9500 ?
C12A C13A . 1.391(3) ?
C13A H13A . 0.9500 ?
N1B N2B . 1.472(2) ?
N1B C3B . 1.519(2) ?
N1B C4B . 1.508(2) ?
N1B C7B . 1.501(2) ?
N2B C1B . 1.309(2) ?
N3B H3BA . 0.8800 ?
N3B H3BB . 0.8800 ?
N3B C1B . 1.334(2) ?
N4B C5B . 1.469(2) ?
N4B C6B . 1.466(2) ?
N4B C8B . 1.416(2) ?
C1B C2B . 1.498(3) ?
C2B H2BA . 0.9900 ?
C2B H2BB . 0.9900 ?
C2B C3B . 1.515(3) ?
C3B H3BC . 0.9900 ?
C3B H3BD . 0.9900 ?
C4B H4BA . 0.9900 ?
C4B H4BB . 0.9900 ?
C4B C5B . 1.512(2) ?
C5B H5BA . 0.9900 ?
C5B H5BB . 0.9900 ?
C6B H6BA . 0.9900 ?
C6B H6BB . 0.9900 ?
C6B C7B . 1.512(2) ?
C7B H7BA . 0.9900 ?
C7B H7BB . 0.9900 ?
C8B C9B . 1.396(3) ?
C8B C13B . 1.398(3) ?
C9B H9B . 0.9500 ?
C9B C10B . 1.396(3) ?
C10B H10B . 0.9500 ?
C10B C11B . 1.371(3) ?
C11B H11B . 0.9500 ?
C11B C12B . 1.388(3) ?
C12B H12B . 0.9500 ?
C12B C13B . 1.381(3) ?
C13B H13B . 0.9500 ?

_cod_database_fobs_code 2022665
